data_1567634
loop_
_publ_author_name
'Zhu, Jiangyu'
'Li, Wenhao'
'Zhang, Ning'
'An, Dongyue'
'Zhao, Yan'
'Lu, Xuefeng'
'Liu, Yunqi'

_publ_section_title
;
 Size-dependent properties and unusual reactivity of novel nonplanar
 heterocycloarenes
;
_journal_issue 37
_journal_name_full 'Chemical Science'
_journal_page_first 11174
_journal_page_last 11182
_journal_paper_doi 10.1039/D2SC03167A
_journal_volume 13
_journal_year 2022
_chemical_formula_moiety 'C78 H46 N2 O8 S2, C H Cl3, 1[CHCl3]'
_chemical_formula_sum 'C80 H48 Cl6 N2 O8 S2'
_chemical_formula_weight 1442.02
_space_group_crystal_system triclinic
_space_group_IT_number 2
_space_group_name_Hall '-P 1'
_space_group_name_H-M_alt 'P -1'
_atom_sites_solution_hydrogens geom
_audit_creation_date 2022-08-14
_audit_creation_method
;
Olex2 1.3-alpha
(compiled 2020.11.12 svn.r5f609507 for OlexSys, GUI svn.r6408)
;
_audit_update_record
;
2022-08-15 deposited with the CCDC.	2022-08-29 downloaded from the CCDC.
;
_cell_angle_alpha 82.434(12)
_cell_angle_beta 83.954(19)
_cell_angle_gamma 80.211(17)
_cell_formula_units_Z 2
_cell_length_a 12.745(4)
_cell_length_b 14.782(4)
_cell_length_c 19.522(4)
_cell_measurement_reflns_used 9877
_cell_measurement_temperature 173(2)
_cell_measurement_theta_max 68.21
_cell_measurement_theta_min 3.05
_cell_volume 3579.8(17)
_computing_cell_refinement 'SAINT V8.40B (?, 2016)'
_computing_data_reduction 'SAINT V8.40B (?, 2016)'
_computing_molecular_graphics 'Olex2 1.3-alpha (Dolomanov et al., 2009)'
_computing_publication_material 'Olex2 1.3-alpha (Dolomanov et al., 2009)'
_computing_structure_refinement 'SHELXL 2018/3 (Sheldrick, 2015)'
_computing_structure_solution 'SHELXT 2018/2 (Sheldrick, 2018)'
_diffrn_ambient_temperature 173.0
_diffrn_measured_fraction_theta_full 1.000
_diffrn_measured_fraction_theta_max 0.997
_diffrn_measurement_device_type 'Bruker APEX-II CCD'
_diffrn_measurement_method '\f and \w scans'
_diffrn_radiation_type CuK\a
_diffrn_radiation_wavelength 1.54178
_diffrn_reflns_av_R_equivalents 0.0653
_diffrn_reflns_av_unetI/netI 0.0438
_diffrn_reflns_Laue_measured_fraction_full 1.000
_diffrn_reflns_Laue_measured_fraction_max 0.997
_diffrn_reflns_limit_h_max 15
_diffrn_reflns_limit_h_min -15
_diffrn_reflns_limit_k_max 17
_diffrn_reflns_limit_k_min -17
_diffrn_reflns_limit_l_max 23
_diffrn_reflns_limit_l_min -23
_diffrn_reflns_number 63310
_diffrn_reflns_point_group_measured_fraction_full 1.000
_diffrn_reflns_point_group_measured_fraction_max 0.997
_diffrn_reflns_theta_full 67.679
_diffrn_reflns_theta_max 68.543
_diffrn_reflns_theta_min 2.291
_diffrn_source_current 45.0
_diffrn_source_power 2.25
_diffrn_source_voltage 50.0
_diffrn_standards_number 0
_exptl_absorpt_coefficient_mu 3.206
_exptl_absorpt_correction_T_max 0.7531
_exptl_absorpt_correction_T_min 0.6605
_exptl_absorpt_correction_type multi-scan
_exptl_absorpt_process_details
;
SADABS-2016/2 (Bruker,2016/2) was used for absorption correction.
wR2(int) was 0.0784 before and 0.0665 after correction.
The Ratio of minimum to maximum transmission is 0.8770.
The \l/2 correction factor is Not present.
;
_exptl_crystal_colour yellow
_exptl_crystal_colour_primary yellow
_exptl_crystal_density_diffrn 1.338
_exptl_crystal_description block
_exptl_crystal_F_000 1480
_exptl_crystal_size_max 0.16
_exptl_crystal_size_mid 0.14
_exptl_crystal_size_min 0.12
_refine_diff_density_max 0.851
_refine_diff_density_min -0.573
_refine_diff_density_rms 0.068
_refine_ls_extinction_method none
_refine_ls_goodness_of_fit_ref 1.052
_refine_ls_hydrogen_treatment constr
_refine_ls_matrix_type full
_refine_ls_number_parameters 881
_refine_ls_number_reflns 13170
_refine_ls_number_restraints 84
_refine_ls_restrained_S_all 1.115
_refine_ls_R_factor_all 0.0847
_refine_ls_R_factor_gt 0.0630
_refine_ls_shift/su_max 0.001
_refine_ls_shift/su_mean 0.000
_refine_ls_structure_factor_coef Fsqd
_refine_ls_weighting_details 'w=1/[\s^2^(Fo^2^)+(0.1239P)^2^+0.7391P] where P=(Fo^2^+2Fc^2^)/3'
_refine_ls_weighting_scheme calc
_refine_ls_wR_factor_gt 0.1836
_refine_ls_wR_factor_ref 0.2017
_reflns_Friedel_coverage 0.000
_reflns_number_gt 9348
_reflns_number_total 13170
_reflns_threshold_expression 'I > 2\s(I)'
_cod_data_source_file d2sc03167a2.cif
_cod_data_source_block PTZ-Oxi
_cod_depositor_comments 'Adding full bibliography for 1567633--1567634.cif.'
_cod_original_cell_volume 3579.9(16)
_cod_database_code 1567634
_shelx_shelxl_version_number 2018/3
_shelx_space_group_comment
;
The symmetry employed for this shelxl refinement is uniquely defined
by the following loop, which should always be used as a source of
symmetry information in preference to the above space-group names.
They are only intended as comments.
;
_shelx_estimated_absorpt_t_max 0.700
_shelx_estimated_absorpt_t_min 0.628
_olex2_refinement_description
;
1. Fixed Uiso
 At 1.2 times of:
  All C(H) groups, All C(H,H) groups
 At 1.5 times of:
  All C(H,H,H) groups
2. Restrained distances
 Cl2-C85 \\sim Cl2A-C85
 with sigma of 0.02
 Cl1-C85 \\sim Cl1A-C85
 with sigma of 0.02
 Cl3-C85 \\sim Cl3A-C85
 with sigma of 0.02
3. Rigid bond restraints
 C63, C64
 with sigma for 1-2 distances of 0.001 and sigma for 1-3 distances of 0.001
 C64, C65
 with sigma for 1-2 distances of 0.001 and sigma for 1-3 distances of 0.001
 C66, C67
 with sigma for 1-2 distances of 0.001 and sigma for 1-3 distances of 0.001
 Cl1A, Cl2A, Cl3A, C85
 with sigma for 1-2 distances of 0.01 and sigma for 1-3 distances of 0.01
 C85, Cl1, Cl3, Cl2
 with sigma for 1-2 distances of 0.01 and sigma for 1-3 distances of 0.01
4. Uiso/Uaniso restraints and constraints
Uanis(Cl1) \\sim Ueq, Uanis(Cl2) \\sim Ueq, Uanis(Cl3) \\sim Ueq: with sigma of
0.01 and sigma for terminal atoms of 0.02
Uanis(Cl3A) \\sim Ueq, Uanis(Cl1A) \\sim Ueq, Uanis(Cl2A) \\sim Ueq: with sigma
of 0.02 and sigma for terminal atoms of 0.04
Uanis(Cl2A) \\sim Ueq, Uanis(Cl1A) \\sim Ueq, Uanis(Cl3A) \\sim Ueq: with sigma
of 0.005 and sigma for terminal atoms of 0.01
Uanis(Cl2) \\sim Ueq, Uanis(Cl1) \\sim Ueq, Uanis(Cl3) \\sim Ueq: with sigma of
0.002 and sigma for terminal atoms of 0.004
Uanis(Cl3A) \\sim Ueq, Uanis(Cl1A) \\sim Ueq, Uanis(Cl2A) \\sim Ueq: with sigma
of 0.002 and sigma for terminal atoms of 0.004
5. Rigid body (RIGU) restrains
 C85, Cl1, Cl3, Cl2
 with sigma for 1-2 distances of 0.004 and sigma for 1-3 distances of 0.004
 Cl1A, Cl2A, Cl3A, C85
 with sigma for 1-2 distances of 0.004 and sigma for 1-3 distances of 0.004
6. Others
 Sof(H85A)=Sof(Cl2A)=Sof(Cl3A)=Sof(Cl1A)=1-FVAR(1)
 Sof(Cl1)=Sof(Cl3)=Sof(Cl2)=Sof(H85)=FVAR(1)
7.a Ternary CH refined with riding coordinates:
 C85(H85), C85(H85A)
7.b Aromatic/amide H refined with riding coordinates:
 C2(H2), C4(H4), C5(H5), C9(H9), C11(H11), C14(H14), C19(H19), C22(H22),
 C23(H23), C24(H24), C27(H27), C30(H30), C33(H33), C36(H36), C37(H37), C38(H38),
  C41(H41), C44(H44), C49(H49), C52(H52), C53(H53), C54(H54), C57(H57),
 C60(H60), C63(H63), C65(H65), C72(H72), C74(H74)
7.c Idealised Me refined as rotating group:
 C67(H67A,H67B,H67C), C68(H68A,H68B,H68C), C69(H69A,H69B,H69C), C76(H76A,H76B,
 H76C), C77(H77A,H77B,H77C), C78(H78A,H78B,H78C)
;
_smtbx_masks_void_probe_radius 1.2
_smtbx_masks_void_truncation_radius 1.2
_olex2_submission_special_instructions 'No special instructions were received'

loop_
_space_group_symop_operation_xyz
'x, y, z'
'-x, -y, -z'

loop_
_atom_site_label
_atom_site_type_symbol
_atom_site_fract_x
_atom_site_fract_y
_atom_site_fract_z
_atom_site_U_iso_or_equiv
_atom_site_adp_type
_atom_site_occupancy
_atom_site_site_symmetry_order
_atom_site_calc_flag
_atom_site_refinement_flags_posn
_atom_site_refinement_flags_adp
_atom_site_refinement_flags_occupancy
_atom_site_disorder_assembly
_atom_site_disorder_group
S1 S 0.62330(6) 0.64245(5) 0.77127(3) 0.03754(18) Uani 1 1 d . . . . .
C1 C 0.7562(3) 0.6766(2) 0.85978(15) 0.0407(7) Uani 1 1 d . . . . .
Cl1 Cl 1.17909(12) 0.59629(11) 0.26385(12) 0.0900(6) Uani 0.759(4) 1 d D U P A 1
N1 N 0.8062(2) 0.72640(17) 0.80316(13) 0.0421(6) Uani 1 1 d . . . . .
O1 O 0.55684(18) 0.73136(15) 0.76982(11) 0.0468(5) Uani 1 1 d . . . . .
O3 O 0.25744(18) 0.41356(15) 0.72090(11) 0.0461(5) Uani 1 1 d . . . . .
C3 C 0.7452(3) 0.6110(2) 0.98099(15) 0.0435(7) Uani 1 1 d . . . . .
Cl3 Cl 1.3002(2) 0.7158(2) 0.31608(17) 0.1527(13) Uani 0.759(4) 1 d D U P A 1
S2 S 0.36675(6) 0.36904(5) 0.72014(3) 0.03394(17) Uani 1 1 d . . . . .
C2 C 0.7795(3) 0.6756(2) 0.92766(15) 0.0434(7) Uani 1 1 d . . . . .
H2 H 0.819679 0.719717 0.938354 0.052 Uiso 1 1 calc R U . . .
Cl2 Cl 1.31440(16) 0.69832(19) 0.17066(12) 0.1100(8) Uani 0.759(4) 1 d D U P A 1
N2 N 0.3064(2) 0.19112(16) 0.69098(12) 0.0372(5) Uani 1 1 d . . . . .
O2 O 0.57600(17) 0.56582(15) 0.75817(10) 0.0439(5) Uani 1 1 d . . . . .
O4 O 0.44565(18) 0.42194(14) 0.73233(10) 0.0419(5) Uani 1 1 d . . . . .
C4 C 0.7779(3) 0.6052(2) 1.04988(16) 0.0480(8) Uani 1 1 d . . . . .
H4 H 0.815608 0.650967 1.060670 0.058 Uiso 1 1 calc R U . . .
O8 O 0.97955(18) 0.49592(16) 0.30389(11) 0.0480(5) Uani 1 1 d . . . . .
C8 C 0.6826(2) 0.5463(2) 0.96686(15) 0.0402(7) Uani 1 1 d . . . . .
O7 O 0.8538(2) 0.37439(17) 0.27953(12) 0.0565(6) Uani 1 1 d . . . . .
C7 C 0.6601(2) 0.4718(2) 1.01987(15) 0.0394(6) Uani 1 1 d . . . . .
O6 O 0.5880(3) 0.08522(16) 1.18935(12) 0.0679(8) Uani 1 1 d . . . . .
C6 C 0.6999(3) 0.4662(2) 1.08622(15) 0.0427(7) Uani 1 1 d . . . . .
O5 O 0.6856(2) 0.22215(18) 1.22145(12) 0.0593(6) Uani 1 1 d . . . . .
C5 C 0.7568(3) 0.5370(2) 1.09959(15) 0.0470(7) Uani 1 1 d . . . . .
H5 H 0.779975 0.535643 1.144434 0.056 Uiso 1 1 calc R U . . .
C9 C 0.6471(2) 0.5561(2) 0.90058(14) 0.0376(6) Uani 1 1 d . . . . .
H9 H 0.598893 0.517981 0.890834 0.045 Uiso 1 1 calc R U . . .
C10 C 0.6809(2) 0.6197(2) 0.84968(14) 0.0376(6) Uani 1 1 d . . . . .
C11 C 0.6878(3) 0.3894(2) 1.13427(15) 0.0440(7) Uani 1 1 d . . . . .
H11 H 0.714280 0.385593 1.178416 0.053 Uiso 1 1 calc R U . . .
C12 C 0.6384(3) 0.3187(2) 1.11981(15) 0.0419(7) Uani 1 1 d . . . . .
C13 C 0.5935(2) 0.3259(2) 1.05447(15) 0.0396(6) Uani 1 1 d . . . . .
C14 C 0.6060(3) 0.4017(2) 1.00740(15) 0.0412(7) Uani 1 1 d . . . . .
H14 H 0.576322 0.406843 0.964147 0.049 Uiso 1 1 calc R U . . .
C15 C 0.6391(3) 0.2343(2) 1.16927(15) 0.0458(7) Uani 1 1 d . . . . .
C16 C 0.5821(3) 0.1577(2) 1.15178(16) 0.0496(8) Uani 1 1 d . . . . .
C17 C 0.5249(3) 0.1750(2) 1.08745(15) 0.0428(7) Uani 1 1 d . . . . .
C19 C 0.4896(3) 0.2597(2) 0.97805(15) 0.0408(7) Uani 1 1 d . . . . .
H19 H 0.497432 0.311710 0.944860 0.049 Uiso 1 1 calc R U . . .
C18 C 0.5354(2) 0.2525(2) 1.03979(14) 0.0392(6) Uani 1 1 d . . . . .
C20 C 0.4320(3) 0.1938(2) 0.96209(14) 0.0401(7) Uani 1 1 d . . . . .
C22 C 0.4655(3) 0.1101(2) 1.07446(15) 0.0474(8) Uani 1 1 d . . . . .
H22 H 0.457466 0.058886 1.108419 0.057 Uiso 1 1 calc R U . . .
C21 C 0.4166(3) 0.1180(2) 1.01234(15) 0.0453(7) Uani 1 1 d . . . . .
C23 C 0.3551(3) 0.0523(2) 0.99754(16) 0.0525(9) Uani 1 1 d . . . . .
H23 H 0.339362 0.004726 1.032929 0.063 Uiso 1 1 calc R U . . .
C25 C 0.3380(2) 0.1274(2) 0.88008(15) 0.0381(6) Uani 1 1 d . . . . .
C24 C 0.3181(3) 0.0554(2) 0.93440(16) 0.0486(8) Uani 1 1 d . . . . .
H24 H 0.278632 0.009438 0.926109 0.058 Uiso 1 1 calc R U . . .
C29 C 0.3260(2) 0.1954(2) 0.76006(14) 0.0358(6) Uani 1 1 d . . . . .
C28 C 0.3692(2) 0.27001(18) 0.77806(14) 0.0341(6) Uani 1 1 d . . . . .
C27 C 0.4031(2) 0.27052(19) 0.84231(14) 0.0351(6) Uani 1 1 d . . . . .
H27 H 0.434805 0.320982 0.851355 0.042 Uiso 1 1 calc R U . . .
C26 C 0.3918(2) 0.1979(2) 0.89473(14) 0.0372(6) Uani 1 1 d . . . . .
C30 C 0.3081(2) 0.1260(2) 0.81335(14) 0.0392(7) Uani 1 1 d . . . . .
H30 H 0.274734 0.076550 0.804211 0.047 Uiso 1 1 calc R U . . .
C31 C 0.4008(2) 0.32012(18) 0.64330(14) 0.0329(6) Uani 1 1 d . . . . .
C32 C 0.3547(2) 0.24172(19) 0.63447(14) 0.0342(6) Uani 1 1 d . . . . .
C33 C 0.3636(2) 0.21777(19) 0.56779(14) 0.0374(6) Uani 1 1 d . . . . .
H33 H 0.324877 0.172182 0.557940 0.045 Uiso 1 1 calc R U . . .
C34 C 0.4286(2) 0.25920(19) 0.51409(14) 0.0342(6) Uani 1 1 d . . . . .
C35 C 0.4874(2) 0.32814(18) 0.52739(13) 0.0319(6) Uani 1 1 d . . . . .
C36 C 0.4660(2) 0.36011(18) 0.59269(13) 0.0312(6) Uani 1 1 d . . . . .
H36 H 0.497528 0.410597 0.601835 0.037 Uiso 1 1 calc R U . . .
C37 C 0.4427(2) 0.22965(19) 0.44623(14) 0.0383(6) Uani 1 1 d . . . . .
H37 H 0.399820 0.187635 0.435483 0.046 Uiso 1 1 calc R U . . .
C38 C 0.5159(2) 0.26032(19) 0.39700(14) 0.0370(6) Uani 1 1 d . . . . .
H38 H 0.522588 0.239956 0.352346 0.044 Uiso 1 1 calc R U . . .
C39 C 0.5834(2) 0.32295(18) 0.41106(13) 0.0334(6) Uani 1 1 d . . . . .
C40 C 0.5680(2) 0.35920(18) 0.47563(13) 0.0307(5) Uani 1 1 d . . . . .
C41 C 0.6353(2) 0.41981(18) 0.48851(13) 0.0326(6) Uani 1 1 d . . . . .
H41 H 0.622508 0.446442 0.530923 0.039 Uiso 1 1 calc R U . . .
C42 C 0.7195(2) 0.44268(18) 0.44220(13) 0.0325(6) Uani 1 1 d . . . . .
C43 C 0.7373(2) 0.40166(19) 0.37909(14) 0.0345(6) Uani 1 1 d . . . . .
C44 C 0.6685(2) 0.3459(2) 0.36361(14) 0.0376(6) Uani 1 1 d . . . . .
H44 H 0.678911 0.322436 0.319952 0.045 Uiso 1 1 calc R U . . .
C45 C 0.8310(2) 0.4152(2) 0.32964(15) 0.0398(6) Uani 1 1 d . . . . .
C46 C 0.9045(2) 0.4819(2) 0.34515(15) 0.0391(6) Uani 1 1 d . . . . .
C47 C 0.8799(2) 0.52425(19) 0.41054(14) 0.0344(6) Uani 1 1 d . . . . .
C48 C 0.7907(2) 0.50502(18) 0.45788(14) 0.0326(6) Uani 1 1 d . . . . .
C49 C 0.7747(2) 0.54559(19) 0.51847(14) 0.0338(6) Uani 1 1 d . . . . .
H49 H 0.714942 0.534302 0.549892 0.041 Uiso 1 1 calc R U . . .
C50 C 0.8427(2) 0.60291(18) 0.53609(14) 0.0328(6) Uani 1 1 d . . . . .
C51 C 0.9308(2) 0.62162(19) 0.48866(14) 0.0351(6) Uani 1 1 d . . . . .
C52 C 0.9470(2) 0.5815(2) 0.42657(14) 0.0373(6) Uani 1 1 d . . . . .
H52 H 1.005695 0.593802 0.394528 0.045 Uiso 1 1 calc R U . . .
C53 C 1.0010(2) 0.6799(2) 0.50682(15) 0.0406(7) Uani 1 1 d . . . . .
H53 H 1.058461 0.694629 0.474499 0.049 Uiso 1 1 calc R U . . .
C54 C 0.9874(2) 0.7139(2) 0.56829(15) 0.0398(7) Uani 1 1 d . . . . .
H54 H 1.035843 0.751668 0.578346 0.048 Uiso 1 1 calc R U . . .
C55 C 0.9013(2) 0.69459(19) 0.61940(15) 0.0366(6) Uani 1 1 d . . . . .
C56 C 0.8279(2) 0.64065(19) 0.60173(14) 0.0344(6) Uani 1 1 d . . . . .
C57 C 0.7436(2) 0.62359(18) 0.65195(14) 0.0349(6) Uani 1 1 d . . . . .
H57 H 0.691249 0.589775 0.641704 0.042 Uiso 1 1 calc R U . . .
C58 C 0.7364(2) 0.65504(19) 0.71489(14) 0.0367(6) Uani 1 1 d . . . . .
C59 C 0.8119(2) 0.70416(19) 0.73501(15) 0.0376(6) Uani 1 1 d . . . . .
C60 C 0.8922(2) 0.7250(2) 0.68497(15) 0.0394(7) Uani 1 1 d . . . . .
H60 H 0.942372 0.760885 0.695374 0.047 Uiso 1 1 calc R U . . .
C61 C 0.8777(3) 0.7860(3) 0.81819(17) 0.0594(10) Uani 1 1 d . . . . .
C62 C 0.9812(4) 0.7423(4) 0.84226(18) 0.0794(15) Uani 1 1 d . . . . .
C63 C 1.0460(5) 0.8006(5) 0.8553(2) 0.0983(16) Uani 1 1 d . U . . .
H63 H 1.113658 0.775703 0.871852 0.118 Uiso 1 1 calc R U . . .
C64 C 1.0168(6) 0.8932(5) 0.8454(3) 0.1083(18) Uani 1 1 d . U . . .
C65 C 0.9178(6) 0.9368(4) 0.8232(3) 0.1060(18) Uani 1 1 d . U . . .
H65 H 0.899081 1.002238 0.818362 0.127 Uiso 1 1 calc R U . . .
C66 C 0.8458(5) 0.8789(3) 0.8081(2) 0.0835(13) Uani 1 1 d . U . . .
C67 C 0.7423(5) 0.9186(3) 0.7805(3) 0.1029(16) Uani 1 1 d . U . . .
H67A H 0.748835 0.918037 0.730113 0.154 Uiso 1 1 calc R U . . .
H67B H 0.721605 0.982381 0.791491 0.154 Uiso 1 1 calc R U . . .
H67C H 0.687663 0.881774 0.801648 0.154 Uiso 1 1 calc R U . . .
C68 C 1.0118(4) 0.6408(4) 0.8537(2) 0.0873(15) Uani 1 1 d . . . . .
H68A H 0.984691 0.612671 0.817754 0.131 Uiso 1 1 calc R U . . .
H68B H 0.981236 0.617401 0.899402 0.131 Uiso 1 1 calc R U . . .
H68C H 1.089871 0.625029 0.851362 0.131 Uiso 1 1 calc R U . . .
C69 C 1.0985(8) 0.9536(7) 0.8608(3) 0.182(5) Uani 1 1 d . . . . .
H69A H 1.070090 1.019068 0.849059 0.273 Uiso 1 1 calc R U . . .
H69B H 1.166145 0.937775 0.832859 0.273 Uiso 1 1 calc R U . . .
H69C H 1.110797 0.941921 0.910106 0.273 Uiso 1 1 calc R U . . .
C70 C 0.2589(2) 0.1123(2) 0.67888(14) 0.0383(7) Uani 1 1 d . . . . .
C71 C 0.1479(3) 0.1215(2) 0.68223(16) 0.0469(8) Uani 1 1 d . . . . .
C72 C 0.1038(3) 0.0440(3) 0.67677(18) 0.0553(9) Uani 1 1 d . . . . .
H72 H 0.028310 0.048889 0.678841 0.066 Uiso 1 1 calc R U . . .
C73 C 0.1664(3) -0.0405(2) 0.66837(16) 0.0527(9) Uani 1 1 d . . . . .
C74 C 0.2756(3) -0.0462(2) 0.66457(16) 0.0499(8) Uani 1 1 d . . . . .
H74 H 0.319121 -0.103948 0.658399 0.060 Uiso 1 1 calc R U . . .
C75 C 0.3249(3) 0.0300(2) 0.66946(15) 0.0428(7) Uani 1 1 d . . . . .
C76 C 0.4446(3) 0.0193(2) 0.6664(2) 0.0566(9) Uani 1 1 d . . . . .
H76A H 0.474736 -0.046514 0.671763 0.085 Uiso 1 1 calc R U . . .
H76B H 0.465165 0.049113 0.703764 0.085 Uiso 1 1 calc R U . . .
H76C H 0.471910 0.048429 0.621508 0.085 Uiso 1 1 calc R U . . .
C77 C 0.0784(3) 0.2126(3) 0.6927(3) 0.0773(13) Uani 1 1 d . . . . .
H77A H 0.102386 0.261214 0.658462 0.116 Uiso 1 1 calc R U . . .
H77B H 0.083621 0.227607 0.739509 0.116 Uiso 1 1 calc R U . . .
H77C H 0.004066 0.208336 0.686849 0.116 Uiso 1 1 calc R U . . .
C78 C 0.1185(4) -0.1259(3) 0.6654(2) 0.0713(12) Uani 1 1 d . . . . .
H78A H 0.041331 -0.108842 0.661879 0.107 Uiso 1 1 calc R U . . .
H78B H 0.131563 -0.168608 0.707550 0.107 Uiso 1 1 calc R U . . .
H78C H 0.151304 -0.155919 0.624763 0.107 Uiso 1 1 calc R U . . .
C85 C 1.2986(4) 0.6420(3) 0.2547(2) 0.0830(12) Uani 1 1 d D U . . .
H85 H 1.359238 0.589800 0.260929 0.100 Uiso 0.759(4) 1 calc R U P A 1
H85A H 1.365940 0.597423 0.247040 0.100 Uiso 0.241(4) 1 calc R U P A 2
Cl2A Cl 1.1984(10) 0.6163(9) 0.2146(8) 0.185(4) Uani 0.241(4) 1 d D U P A 2
Cl3A Cl 1.3105(7) 0.7511(6) 0.2131(6) 0.142(3) Uani 0.241(4) 1 d D U P A 2
Cl1A Cl 1.2584(8) 0.6429(7) 0.3418(4) 0.140(3) Uani 0.241(4) 1 d D U P A 2

loop_
_atom_site_aniso_label
_atom_site_aniso_U_11
_atom_site_aniso_U_22
_atom_site_aniso_U_33
_atom_site_aniso_U_23
_atom_site_aniso_U_13
_atom_site_aniso_U_12
S1 0.0437(4) 0.0444(4) 0.0299(3) -0.0069(3) -0.0023(3) -0.0208(3)
C1 0.0469(17) 0.0442(16) 0.0357(15) -0.0096(12) -0.0013(13) -0.0179(13)
Cl1 0.0640(9) 0.0759(9) 0.1232(15) 0.0056(9) 0.0123(8) -0.0175(7)
N1 0.0516(15) 0.0468(14) 0.0368(13) -0.0117(11) -0.0017(11) -0.0291(12)
O1 0.0492(12) 0.0542(13) 0.0374(11) -0.0051(9) -0.0001(9) -0.0117(10)
O3 0.0507(13) 0.0464(12) 0.0391(11) -0.0003(9) 0.0001(9) -0.0079(10)
C3 0.0530(18) 0.0486(17) 0.0344(15) -0.0126(13) -0.0034(13) -0.0180(14)
Cl3 0.1257(17) 0.182(2) 0.170(2) -0.115(2) -0.0652(16) 0.0238(15)
S2 0.0441(4) 0.0339(3) 0.0278(3) -0.0028(2) -0.0022(3) -0.0183(3)
C2 0.0523(18) 0.0487(17) 0.0371(16) -0.0138(13) -0.0042(13) -0.0231(14)
Cl2 0.0858(12) 0.1408(17) 0.0974(13) 0.0212(12) 0.0025(10) -0.0336(11)
N2 0.0497(14) 0.0387(12) 0.0299(12) -0.0021(9) -0.0042(10) -0.0274(11)
O2 0.0520(13) 0.0541(12) 0.0346(10) -0.0091(9) -0.0030(9) -0.0306(10)
O4 0.0593(13) 0.0398(11) 0.0345(10) -0.0056(8) -0.0037(9) -0.0295(10)
C4 0.0557(19) 0.0552(19) 0.0409(17) -0.0180(14) -0.0065(14) -0.0200(15)
O8 0.0466(12) 0.0628(14) 0.0379(11) -0.0100(10) 0.0085(10) -0.0225(11)
C8 0.0466(17) 0.0453(16) 0.0334(15) -0.0114(12) -0.0043(13) -0.0147(13)
O7 0.0627(15) 0.0673(15) 0.0467(13) -0.0253(12) 0.0126(11) -0.0275(12)
C7 0.0441(16) 0.0472(16) 0.0303(14) -0.0085(12) -0.0060(12) -0.0120(13)
O6 0.118(2) 0.0453(13) 0.0438(13) 0.0020(11) -0.0260(14) -0.0151(14)
C6 0.0504(18) 0.0524(17) 0.0286(14) -0.0118(13) -0.0032(13) -0.0122(14)
O5 0.0693(16) 0.0709(16) 0.0403(12) 0.0045(11) -0.0183(11) -0.0188(13)
C5 0.060(2) 0.0573(19) 0.0289(15) -0.0128(13) -0.0067(14) -0.0159(16)
C9 0.0448(16) 0.0397(15) 0.0331(14) -0.0100(12) -0.0045(12) -0.0153(12)
C10 0.0439(16) 0.0414(15) 0.0320(14) -0.0103(12) -0.0009(12) -0.0168(13)
C11 0.0511(18) 0.0574(19) 0.0257(14) -0.0067(13) -0.0065(13) -0.0113(15)
C12 0.0463(17) 0.0510(17) 0.0293(14) -0.0068(12) -0.0036(13) -0.0088(14)
C13 0.0427(16) 0.0471(16) 0.0306(14) -0.0058(12) -0.0015(12) -0.0113(13)
C14 0.0508(18) 0.0489(17) 0.0280(14) -0.0056(12) -0.0072(13) -0.0157(14)
C15 0.0533(18) 0.0558(19) 0.0292(15) -0.0039(13) -0.0062(13) -0.0104(15)
C16 0.074(2) 0.0434(17) 0.0302(15) -0.0014(13) -0.0099(15) -0.0058(15)
C17 0.0574(19) 0.0449(16) 0.0284(14) -0.0098(12) -0.0040(13) -0.0096(14)
C19 0.0547(18) 0.0400(15) 0.0301(14) -0.0023(12) -0.0036(13) -0.0160(14)
C18 0.0454(17) 0.0446(16) 0.0303(14) -0.0075(12) -0.0024(12) -0.0127(13)
C20 0.0529(18) 0.0406(15) 0.0287(14) -0.0046(12) -0.0001(13) -0.0143(13)
C22 0.071(2) 0.0431(16) 0.0292(15) 0.0002(12) -0.0028(14) -0.0173(15)
C21 0.064(2) 0.0442(16) 0.0300(15) -0.0037(12) -0.0016(14) -0.0176(15)
C23 0.082(2) 0.0431(17) 0.0365(16) 0.0031(13) -0.0012(16) -0.0289(17)
C25 0.0468(16) 0.0372(14) 0.0327(14) -0.0040(12) 0.0011(12) -0.0160(12)
C24 0.072(2) 0.0438(17) 0.0362(16) -0.0011(13) -0.0035(15) -0.0296(16)
C29 0.0404(15) 0.0423(15) 0.0297(14) -0.0040(11) -0.0016(12) -0.0219(12)
C28 0.0408(15) 0.0329(13) 0.0306(14) -0.0013(11) 0.0000(12) -0.0150(12)
C27 0.0430(15) 0.0368(14) 0.0295(14) -0.0040(11) -0.0022(12) -0.0184(12)
C26 0.0461(16) 0.0378(14) 0.0308(14) -0.0030(11) -0.0027(12) -0.0163(12)
C30 0.0499(17) 0.0402(15) 0.0326(14) -0.0034(12) -0.0013(13) -0.0233(13)
C31 0.0387(14) 0.0356(14) 0.0290(13) -0.0036(11) -0.0045(11) -0.0176(11)
C32 0.0410(15) 0.0346(14) 0.0318(14) -0.0011(11) -0.0064(12) -0.0199(12)
C33 0.0479(17) 0.0372(14) 0.0334(14) -0.0014(11) -0.0081(12) -0.0241(13)
C34 0.0414(15) 0.0353(14) 0.0298(13) -0.0013(11) -0.0073(12) -0.0161(12)
C35 0.0392(15) 0.0310(13) 0.0284(13) 0.0008(10) -0.0073(11) -0.0144(11)
C36 0.0369(14) 0.0305(13) 0.0296(13) -0.0013(10) -0.0053(11) -0.0154(11)
C37 0.0490(17) 0.0370(14) 0.0350(15) -0.0028(12) -0.0117(13) -0.0204(13)
C38 0.0493(17) 0.0402(15) 0.0272(13) -0.0052(11) -0.0102(12) -0.0181(13)
C39 0.0456(16) 0.0326(13) 0.0250(13) -0.0028(10) -0.0061(11) -0.0127(12)
C40 0.0367(14) 0.0305(13) 0.0275(13) -0.0024(10) -0.0052(11) -0.0115(11)
C41 0.0407(15) 0.0343(13) 0.0255(13) -0.0041(10) -0.0015(11) -0.0141(11)
C42 0.0408(15) 0.0328(13) 0.0263(13) -0.0012(10) -0.0049(11) -0.0135(11)
C43 0.0438(16) 0.0354(14) 0.0265(13) -0.0032(11) -0.0038(11) -0.0127(12)
C44 0.0514(17) 0.0403(15) 0.0246(13) -0.0037(11) -0.0044(12) -0.0163(13)
C45 0.0474(17) 0.0430(16) 0.0308(14) -0.0075(12) 0.0005(13) -0.0121(13)
C46 0.0420(16) 0.0422(15) 0.0334(15) -0.0016(12) -0.0012(13) -0.0110(13)
C47 0.0382(15) 0.0388(14) 0.0278(13) -0.0008(11) -0.0031(11) -0.0133(12)
C48 0.0356(14) 0.0345(13) 0.0295(13) -0.0001(11) -0.0038(11) -0.0128(11)
C49 0.0397(15) 0.0373(14) 0.0270(13) -0.0006(11) -0.0004(11) -0.0175(12)
C50 0.0352(14) 0.0340(13) 0.0316(14) 0.0006(11) -0.0041(11) -0.0151(11)
C51 0.0403(15) 0.0364(14) 0.0312(14) 0.0006(11) -0.0035(12) -0.0165(12)
C52 0.0380(15) 0.0439(15) 0.0315(14) 0.0019(12) -0.0003(12) -0.0173(12)
C53 0.0414(16) 0.0451(16) 0.0389(16) 0.0004(13) -0.0007(13) -0.0224(13)
C54 0.0463(17) 0.0412(15) 0.0380(15) -0.0018(12) -0.0058(13) -0.0247(13)
C55 0.0433(16) 0.0348(14) 0.0365(15) -0.0025(11) -0.0046(12) -0.0200(12)
C56 0.0390(15) 0.0346(14) 0.0333(14) -0.0025(11) -0.0057(12) -0.0152(12)
C57 0.0414(15) 0.0345(14) 0.0336(14) -0.0040(11) -0.0047(12) -0.0186(12)
C58 0.0436(16) 0.0395(15) 0.0313(14) -0.0057(11) -0.0034(12) -0.0179(12)
C59 0.0445(16) 0.0365(14) 0.0366(15) -0.0067(12) -0.0032(12) -0.0180(12)
C60 0.0448(16) 0.0398(15) 0.0396(15) -0.0087(12) -0.0029(13) -0.0214(13)
C61 0.073(2) 0.085(3) 0.0372(17) -0.0238(17) 0.0106(16) -0.057(2)
C62 0.085(3) 0.140(4) 0.0351(18) -0.020(2) 0.0059(19) -0.080(3)
C63 0.097(4) 0.155(4) 0.064(3) -0.018(3) -0.005(2) -0.076(4)
C64 0.145(4) 0.146(4) 0.060(3) -0.036(3) 0.022(3) -0.099(4)
C65 0.151(4) 0.111(4) 0.072(3) -0.029(3) 0.035(3) -0.080(4)
C66 0.131(3) 0.068(3) 0.065(3) -0.028(2) 0.037(2) -0.066(2)
C67 0.143(4) 0.048(2) 0.105(4) -0.005(2) 0.044(3) -0.019(3)
C68 0.063(3) 0.134(5) 0.063(3) -0.003(3) -0.002(2) -0.016(3)
C69 0.249(10) 0.266(10) 0.097(4) -0.041(5) -0.001(5) -0.218(9)
C70 0.0528(17) 0.0398(15) 0.0289(14) -0.0001(11) -0.0072(12) -0.0268(13)
C71 0.0509(18) 0.0531(18) 0.0432(17) 0.0041(14) -0.0126(14) -0.0287(15)
C72 0.056(2) 0.062(2) 0.055(2) 0.0094(16) -0.0156(16) -0.0351(18)
C73 0.078(2) 0.0519(19) 0.0378(17) 0.0012(14) -0.0115(16) -0.0392(18)
C74 0.075(2) 0.0422(17) 0.0377(16) -0.0014(13) -0.0055(16) -0.0245(16)
C75 0.0589(19) 0.0428(16) 0.0304(14) 0.0010(12) -0.0038(13) -0.0227(14)
C76 0.059(2) 0.0500(19) 0.059(2) -0.0007(16) 0.0060(17) -0.0136(16)
C77 0.059(2) 0.056(2) 0.118(4) 0.004(2) -0.017(2) -0.0188(19)
C78 0.105(3) 0.062(2) 0.062(2) -0.0020(18) -0.020(2) -0.052(2)
C85 0.080(3) 0.081(3) 0.088(3) -0.012(2) -0.007(2) -0.011(2)
Cl2A 0.183(5) 0.191(5) 0.188(5) -0.026(4) -0.032(4) -0.033(4)
Cl3A 0.134(4) 0.132(4) 0.149(4) 0.015(3) 0.011(3) -0.026(3)
Cl1A 0.145(4) 0.137(4) 0.128(4) -0.007(3) 0.001(3) -0.004(3)

loop_
_atom_type_symbol
_atom_type_description
_atom_type_scat_dispersion_real
_atom_type_scat_dispersion_imag
_atom_type_scat_source
C C 0.0181 0.0091 'International Tables Vol C Tables 4.2.6.8 and 6.1.1.4'
Cl Cl 0.3639 0.7018 'International Tables Vol C Tables 4.2.6.8 and 6.1.1.4'
H H 0.0000 0.0000 'International Tables Vol C Tables 4.2.6.8 and 6.1.1.4'
N N 0.0311 0.0180 'International Tables Vol C Tables 4.2.6.8 and 6.1.1.4'
O O 0.0492 0.0322 'International Tables Vol C Tables 4.2.6.8 and 6.1.1.4'
S S 0.3331 0.5567 'International Tables Vol C Tables 4.2.6.8 and 6.1.1.4'

loop_
_geom_angle_atom_site_label_1
_geom_angle_atom_site_label_2
_geom_angle_atom_site_label_3
_geom_angle
_geom_angle_site_symmetry_1
_geom_angle_site_symmetry_3
_geom_angle_publ_flag
O1 S1 C10 107.93(14) . . ?
O1 S1 C58 107.39(14) . . ?
O2 S1 O1 117.74(14) . . ?
O2 S1 C10 111.09(13) . . ?
O2 S1 C58 111.31(13) . . ?
C10 S1 C58 99.81(14) . . ?
N1 C1 C10 120.8(2) . . ?
C2 C1 N1 123.2(3) . . ?
C2 C1 C10 115.9(3) . . ?
C1 N1 C59 122.9(2) . . ?
C1 N1 C61 117.3(2) . . ?
C59 N1 C61 117.8(2) . . ?
C2 C3 C4 121.1(3) . . ?
C2 C3 C8 120.4(3) . . ?
C8 C3 C4 118.4(3) . . ?
O3 S2 C28 106.69(13) . . ?
O3 S2 C31 108.60(13) . . ?
O4 S2 O3 118.08(13) . . ?
O4 S2 C28 111.34(13) . . ?
O4 S2 C31 110.72(13) . . ?
C28 S2 C31 99.78(13) . . ?
C1 C2 C3 121.6(3) . . ?
C1 C2 H2 119.2 . . ?
C3 C2 H2 119.2 . . ?
C29 N2 C70 116.0(2) . . ?
C32 N2 C29 122.8(2) . . ?
C32 N2 C70 118.8(2) . . ?
C3 C4 H4 119.0 . . ?
C5 C4 C3 122.1(3) . . ?
C5 C4 H4 119.0 . . ?
C3 C8 C7 119.9(3) . . ?
C9 C8 C3 117.5(3) . . ?
C9 C8 C7 122.7(3) . . ?
C6 C7 C8 119.2(3) . . ?
C14 C7 C8 122.5(2) . . ?
C14 C7 C6 118.1(3) . . ?
C7 C6 C5 118.9(3) . . ?
C11 C6 C7 118.8(3) . . ?
C11 C6 C5 122.2(3) . . ?
C4 C5 C6 121.3(3) . . ?
C4 C5 H5 119.3 . . ?
C6 C5 H5 119.3 . . ?
C8 C9 H9 119.6 . . ?
C10 C9 C8 120.8(3) . . ?
C10 C9 H9 119.6 . . ?
C1 C10 S1 116.6(2) . . ?
C9 C10 S1 120.5(2) . . ?
C9 C10 C1 122.6(3) . . ?
C6 C11 H11 118.9 . . ?
C12 C11 C6 122.2(3) . . ?
C12 C11 H11 118.9 . . ?
C11 C12 C13 119.3(3) . . ?
C11 C12 C15 119.7(3) . . ?
C13 C12 C15 120.8(3) . . ?
C12 C13 C18 119.8(3) . . ?
C14 C13 C12 118.0(3) . . ?
C14 C13 C18 122.1(3) . . ?
C7 C14 H14 118.3 . . ?
C13 C14 C7 123.3(3) . . ?
C13 C14 H14 118.3 . . ?
O5 C15 C12 122.6(3) . . ?
O5 C15 C16 119.3(3) . . ?
C12 C15 C16 118.1(3) . . ?
O6 C16 C15 119.1(3) . . ?
O6 C16 C17 122.8(3) . . ?
C17 C16 C15 118.1(3) . . ?
C18 C17 C16 120.7(3) . . ?
C22 C17 C16 118.5(3) . . ?
C22 C17 C18 120.7(3) . . ?
C18 C19 H19 118.5 . . ?
C18 C19 C20 122.9(3) . . ?
C20 C19 H19 118.5 . . ?
C17 C18 C13 121.6(3) . . ?
C19 C18 C13 120.4(3) . . ?
C19 C18 C17 117.9(3) . . ?
C19 C20 C21 118.8(3) . . ?
C19 C20 C26 122.5(3) . . ?
C21 C20 C26 118.6(3) . . ?
C17 C22 H22 119.2 . . ?
C17 C22 C21 121.6(3) . . ?
C21 C22 H22 119.2 . . ?
C20 C21 C23 119.3(3) . . ?
C22 C21 C20 117.9(3) . . ?
C22 C21 C23 122.9(3) . . ?
C21 C23 H23 119.0 . . ?
C24 C23 C21 122.1(3) . . ?
C24 C23 H23 119.0 . . ?
C26 C25 C24 118.7(3) . . ?
C30 C25 C24 120.6(3) . . ?
C30 C25 C26 120.7(2) . . ?
C23 C24 C25 120.7(3) . . ?
C23 C24 H24 119.7 . . ?
C25 C24 H24 119.7 . . ?
N2 C29 C28 120.9(2) . . ?
C30 C29 N2 122.6(2) . . ?
C30 C29 C28 116.5(2) . . ?
C29 C28 S2 118.6(2) . . ?
C27 C28 S2 118.5(2) . . ?
C27 C28 C29 122.5(2) . . ?
C28 C27 H27 119.5 . . ?
C28 C27 C26 120.9(2) . . ?
C26 C27 H27 119.5 . . ?
C25 C26 C20 120.4(2) . . ?
C27 C26 C20 122.3(2) . . ?
C27 C26 C25 117.3(2) . . ?
C25 C30 H30 119.2 . . ?
C29 C30 C25 121.5(2) . . ?
C29 C30 H30 119.2 . . ?
C32 C31 S2 118.0(2) . . ?
C36 C31 S2 119.4(2) . . ?
C36 C31 C32 122.5(2) . . ?
N2 C32 C31 121.1(2) . . ?
C33 C32 N2 122.7(2) . . ?
C33 C32 C31 116.2(2) . . ?
C32 C33 H33 119.2 . . ?
C32 C33 C34 121.7(2) . . ?
C34 C33 H33 119.2 . . ?
C33 C34 C35 120.3(2) . . ?
C33 C34 C37 121.2(2) . . ?
C35 C34 C37 118.4(2) . . ?
C34 C35 C40 120.1(2) . . ?
C36 C35 C34 116.8(2) . . ?
C36 C35 C40 123.0(2) . . ?
C31 C36 C35 121.2(2) . . ?
C31 C36 H36 119.4 . . ?
C35 C36 H36 119.4 . . ?
C34 C37 H37 119.3 . . ?
C38 C37 C34 121.5(2) . . ?
C38 C37 H37 119.3 . . ?
C37 C38 H38 119.4 . . ?
C37 C38 C39 121.3(2) . . ?
C39 C38 H38 119.4 . . ?
C40 C39 C38 119.5(2) . . ?
C44 C39 C38 121.7(2) . . ?
C44 C39 C40 118.7(2) . . ?
C39 C40 C35 118.8(2) . . ?
C41 C40 C35 122.5(2) . . ?
C41 C40 C39 118.6(2) . . ?
C40 C41 H41 118.5 . . ?
C42 C41 C40 123.0(2) . . ?
C42 C41 H41 118.5 . . ?
C41 C42 C43 117.5(2) . . ?
C41 C42 C48 121.9(2) . . ?
C43 C42 C48 120.7(2) . . ?
C42 C43 C45 121.1(2) . . ?
C44 C43 C42 120.5(3) . . ?
C44 C43 C45 118.4(3) . . ?
C39 C44 H44 119.3 . . ?
C43 C44 C39 121.5(3) . . ?
C43 C44 H44 119.3 . . ?
O7 C45 C43 122.5(3) . . ?
O7 C45 C46 119.2(3) . . ?
C43 C45 C46 118.2(2) . . ?
O8 C46 C45 118.9(3) . . ?
O8 C46 C47 123.3(3) . . ?
C47 C46 C45 117.8(2) . . ?
C48 C47 C46 121.3(2) . . ?
C52 C47 C46 118.7(3) . . ?
C52 C47 C48 120.0(3) . . ?
C47 C48 C42 120.7(2) . . ?
C49 C48 C42 121.6(2) . . ?
C49 C48 C47 117.7(2) . . ?
C48 C49 H49 118.4 . . ?
C48 C49 C50 123.1(3) . . ?
C50 C49 H49 118.4 . . ?
C49 C50 C51 118.7(3) . . ?
C49 C50 C56 122.2(2) . . ?
C51 C50 C56 119.1(2) . . ?
C50 C51 C53 118.8(3) . . ?
C52 C51 C50 118.6(2) . . ?
C52 C51 C53 122.6(3) . . ?
C47 C52 C51 121.9(3) . . ?
C47 C52 H52 119.1 . . ?
C51 C52 H52 119.1 . . ?
C51 C53 H53 119.1 . . ?
C54 C53 C51 121.8(3) . . ?
C54 C53 H53 119.1 . . ?
C53 C54 H54 119.1 . . ?
C53 C54 C55 121.8(2) . . ?
C55 C54 H54 119.1 . . ?
C56 C55 C54 117.7(3) . . ?
C60 C55 C54 121.3(2) . . ?
C60 C55 C56 121.0(3) . . ?
C55 C56 C50 120.8(2) . . ?
C57 C56 C50 122.3(2) . . ?
C57 C56 C55 116.8(3) . . ?
C56 C57 H57 119.7 . . ?
C58 C57 C56 120.7(2) . . ?
C58 C57 H57 119.7 . . ?
C57 C58 S1 118.5(2) . . ?
C57 C58 C59 123.4(3) . . ?
C59 C58 S1 117.9(2) . . ?
N1 C59 C58 120.6(2) . . ?
C60 C59 N1 123.0(2) . . ?
C60 C59 C58 116.3(3) . . ?
C55 C60 H60 119.2 . . ?
C59 C60 C55 121.6(2) . . ?
C59 C60 H60 119.2 . . ?
N1 C61 C62 117.7(4) . . ?
C66 C61 N1 118.4(4) . . ?
C66 C61 C62 123.9(4) . . ?
C61 C62 C68 122.1(3) . . ?
C63 C62 C61 115.9(5) . . ?
C63 C62 C68 122.0(5) . . ?
C62 C63 H63 119.2 . . ?
C64 C63 C62 121.6(6) . . ?
C64 C63 H63 119.2 . . ?
C63 C64 C65 123.7(5) . . ?
C63 C64 C69 117.2(8) . . ?
C65 C64 C69 119.1(7) . . ?
C64 C65 H65 121.3 . . ?
C64 C65 C66 117.4(6) . . ?
C66 C65 H65 121.3 . . ?
C61 C66 C65 117.5(6) . . ?
C61 C66 C67 121.1(4) . . ?
C65 C66 C67 121.3(5) . . ?
C66 C67 H67A 109.5 . . ?
C66 C67 H67B 109.5 . . ?
C66 C67 H67C 109.5 . . ?
H67A C67 H67B 109.5 . . ?
H67A C67 H67C 109.5 . . ?
H67B C67 H67C 109.5 . . ?
C62 C68 H68A 109.5 . . ?
C62 C68 H68B 109.5 . . ?
C62 C68 H68C 109.5 . . ?
H68A C68 H68B 109.5 . . ?
H68A C68 H68C 109.5 . . ?
H68B C68 H68C 109.5 . . ?
C64 C69 H69A 109.5 . . ?
C64 C69 H69B 109.5 . . ?
C64 C69 H69C 109.5 . . ?
H69A C69 H69B 109.5 . . ?
H69A C69 H69C 109.5 . . ?
H69B C69 H69C 109.5 . . ?
C71 C70 N2 118.4(3) . . ?
C75 C70 N2 118.8(3) . . ?
C75 C70 C71 122.7(3) . . ?
C70 C71 C77 121.1(3) . . ?
C72 C71 C70 117.7(3) . . ?
C72 C71 C77 121.1(3) . . ?
C71 C72 H72 119.1 . . ?
C71 C72 C73 121.9(3) . . ?
C73 C72 H72 119.1 . . ?
C72 C73 C78 122.0(4) . . ?
C74 C73 C72 118.4(3) . . ?
C74 C73 C78 119.6(4) . . ?
C73 C74 H74 118.9 . . ?
C73 C74 C75 122.3(3) . . ?
C75 C74 H74 118.9 . . ?
C70 C75 C74 117.0(3) . . ?
C70 C75 C76 123.0(3) . . ?
C74 C75 C76 120.0(3) . . ?
C75 C76 H76A 109.5 . . ?
C75 C76 H76B 109.5 . . ?
C75 C76 H76C 109.5 . . ?
H76A C76 H76B 109.5 . . ?
H76A C76 H76C 109.5 . . ?
H76B C76 H76C 109.5 . . ?
C71 C77 H77A 109.5 . . ?
C71 C77 H77B 109.5 . . ?
C71 C77 H77C 109.5 . . ?
H77A C77 H77B 109.5 . . ?
H77A C77 H77C 109.5 . . ?
H77B C77 H77C 109.5 . . ?
C73 C78 H78A 109.5 . . ?
C73 C78 H78B 109.5 . . ?
C73 C78 H78C 109.5 . . ?
H78A C78 H78B 109.5 . . ?
H78A C78 H78C 109.5 . . ?
H78B C78 H78C 109.5 . . ?
Cl1 C85 H85 108.5 . . ?
Cl3 C85 Cl1 111.5(3) . . ?
Cl3 C85 Cl2 111.3(3) . . ?
Cl3 C85 H85 108.5 . . ?
Cl2 C85 Cl1 108.4(3) . . ?
Cl2 C85 H85 108.5 . . ?
Cl2A C85 H85A 111.4 . . ?
Cl2A C85 Cl3A 101.0(7) . . ?
Cl2A C85 Cl1A 108.5(7) . . ?
Cl3A C85 H85A 111.4 . . ?
Cl1A C85 H85A 111.4 . . ?
Cl1A C85 Cl3A 112.6(6) . . ?

loop_
_geom_bond_atom_site_label_1
_geom_bond_atom_site_label_2
_geom_bond_distance
_geom_bond_site_symmetry_2
_geom_bond_publ_flag
S1 O1 1.436(2) . ?
S1 O2 1.433(2) . ?
S1 C10 1.736(3) . ?
S1 C58 1.739(3) . ?
C1 N1 1.403(4) . ?
C1 C2 1.386(4) . ?
C1 C10 1.422(4) . ?
Cl1 C85 1.753(5) . ?
N1 C59 1.404(4) . ?
N1 C61 1.445(4) . ?
O3 S2 1.435(2) . ?
C3 C2 1.404(4) . ?
C3 C4 1.437(4) . ?
C3 C8 1.416(4) . ?
Cl3 C85 1.726(5) . ?
S2 O4 1.4306(19) . ?
S2 C28 1.726(3) . ?
S2 C31 1.733(3) . ?
C2 H2 0.9500 . ?
Cl2 C85 1.747(5) . ?
N2 C29 1.409(3) . ?
N2 C32 1.397(3) . ?
N2 C70 1.457(3) . ?
C4 H4 0.9500 . ?
C4 C5 1.346(5) . ?
O8 C46 1.212(4) . ?
C8 C7 1.452(4) . ?
C8 C9 1.397(4) . ?
O7 C45 1.201(4) . ?
C7 C6 1.428(4) . ?
C7 C14 1.397(4) . ?
O6 C16 1.212(4) . ?
C6 C5 1.434(4) . ?
C6 C11 1.393(4) . ?
O5 C15 1.210(4) . ?
C5 H5 0.9500 . ?
C9 H9 0.9500 . ?
C9 C10 1.363(4) . ?
C11 H11 0.9500 . ?
C11 C12 1.381(4) . ?
C12 C13 1.437(4) . ?
C12 C15 1.472(4) . ?
C13 C14 1.373(4) . ?
C13 C18 1.486(4) . ?
C14 H14 0.9500 . ?
C15 C16 1.537(5) . ?
C16 C17 1.490(4) . ?
C17 C18 1.393(4) . ?
C17 C22 1.382(4) . ?
C19 H19 0.9500 . ?
C19 C18 1.378(4) . ?
C19 C20 1.398(4) . ?
C20 C21 1.415(4) . ?
C20 C26 1.451(4) . ?
C22 H22 0.9500 . ?
C22 C21 1.403(4) . ?
C21 C23 1.422(4) . ?
C23 H23 0.9500 . ?
C23 C24 1.358(4) . ?
C25 C24 1.435(4) . ?
C25 C26 1.415(4) . ?
C25 C30 1.399(4) . ?
C24 H24 0.9500 . ?
C29 C28 1.412(4) . ?
C29 C30 1.391(4) . ?
C28 C27 1.370(4) . ?
C27 H27 0.9500 . ?
C27 C26 1.398(4) . ?
C30 H30 0.9500 . ?
C31 C32 1.422(3) . ?
C31 C36 1.362(4) . ?
C32 C33 1.382(4) . ?
C33 H33 0.9500 . ?
C33 C34 1.407(4) . ?
C34 C35 1.427(3) . ?
C34 C37 1.433(4) . ?
C35 C36 1.402(4) . ?
C35 C40 1.452(4) . ?
C36 H36 0.9500 . ?
C37 H37 0.9500 . ?
C37 C38 1.356(4) . ?
C38 H38 0.9500 . ?
C38 C39 1.436(4) . ?
C39 C40 1.416(4) . ?
C39 C44 1.407(4) . ?
C40 C41 1.402(4) . ?
C41 H41 0.9500 . ?
C41 C42 1.387(4) . ?
C42 C43 1.424(4) . ?
C42 C48 1.477(4) . ?
C43 C44 1.381(4) . ?
C43 C45 1.479(4) . ?
C44 H44 0.9500 . ?
C45 C46 1.546(4) . ?
C46 C47 1.476(4) . ?
C47 C48 1.431(4) . ?
C47 C52 1.384(4) . ?
C48 C49 1.377(4) . ?
C49 H49 0.9500 . ?
C49 C50 1.405(4) . ?
C50 C51 1.419(4) . ?
C50 C56 1.446(4) . ?
C51 C52 1.400(4) . ?
C51 C53 1.442(4) . ?
C52 H52 0.9500 . ?
C53 H53 0.9500 . ?
C53 C54 1.345(4) . ?
C54 H54 0.9500 . ?
C54 C55 1.444(4) . ?
C55 C56 1.422(4) . ?
C55 C60 1.399(4) . ?
C56 C57 1.409(4) . ?
C57 H57 0.9500 . ?
C57 C58 1.359(4) . ?
C58 C59 1.415(4) . ?
C59 C60 1.383(4) . ?
C60 H60 0.9500 . ?
C61 C62 1.462(7) . ?
C61 C66 1.359(6) . ?
C62 C63 1.354(6) . ?
C62 C68 1.478(7) . ?
C63 H63 0.9500 . ?
C63 C64 1.350(9) . ?
C64 C65 1.401(10) . ?
C64 C69 1.557(7) . ?
C65 H65 0.9500 . ?
C65 C66 1.432(7) . ?
C66 C67 1.476(8) . ?
C67 H67A 0.9800 . ?
C67 H67B 0.9800 . ?
C67 H67C 0.9800 . ?
C68 H68A 0.9800 . ?
C68 H68B 0.9800 . ?
C68 H68C 0.9800 . ?
C69 H69A 0.9800 . ?
C69 H69B 0.9800 . ?
C69 H69C 0.9800 . ?
C70 C71 1.393(4) . ?
C70 C75 1.378(5) . ?
C71 C72 1.380(4) . ?
C71 C77 1.506(6) . ?
C72 H72 0.9500 . ?
C72 C73 1.382(5) . ?
C73 C74 1.375(5) . ?
C73 C78 1.504(4) . ?
C74 H74 0.9500 . ?
C74 C75 1.398(4) . ?
C75 C76 1.502(5) . ?
C76 H76A 0.9800 . ?
C76 H76B 0.9800 . ?
C76 H76C 0.9800 . ?
C77 H77A 0.9800 . ?
C77 H77B 0.9800 . ?
C77 H77C 0.9800 . ?
C78 H78A 0.9800 . ?
C78 H78B 0.9800 . ?
C78 H78C 0.9800 . ?
C85 H85 1.0000 . ?
C85 H85A 1.0000 . ?
C85 Cl2A 1.687(11) . ?
C85 Cl3A 1.729(9) . ?
C85 Cl1A 1.725(9) . ?

loop_
_geom_torsion_atom_site_label_1
_geom_torsion_atom_site_label_2
_geom_torsion_atom_site_label_3
_geom_torsion_atom_site_label_4
_geom_torsion
_geom_torsion_site_symmetry_1
_geom_torsion_site_symmetry_2
_geom_torsion_site_symmetry_3
_geom_torsion_site_symmetry_4
_geom_torsion_publ_flag
S1 C58 C59 N1 11.9(4) . . . . ?
S1 C58 C59 C60 -170.5(2) . . . . ?
C1 N1 C59 C58 23.9(5) . . . . ?
C1 N1 C59 C60 -153.5(3) . . . . ?
C1 N1 C61 C62 72.8(4) . . . . ?
C1 N1 C61 C66 -108.3(4) . . . . ?
N1 C1 C2 C3 -166.6(3) . . . . ?
N1 C1 C10 S1 -19.9(4) . . . . ?
N1 C1 C10 C9 166.1(3) . . . . ?
N1 C59 C60 C55 174.1(3) . . . . ?
N1 C61 C62 C63 179.6(3) . . . . ?
N1 C61 C62 C68 -2.2(5) . . . . ?
N1 C61 C66 C65 -179.9(3) . . . . ?
N1 C61 C66 C67 -1.8(6) . . . . ?
O1 S1 C10 C1 -67.2(3) . . . . ?
O1 S1 C10 C9 106.9(3) . . . . ?
O1 S1 C58 C57 -103.8(2) . . . . ?
O1 S1 C58 C59 71.3(3) . . . . ?
O3 S2 C28 C29 71.8(3) . . . . ?
O3 S2 C28 C27 -101.7(3) . . . . ?
O3 S2 C31 C32 -70.3(2) . . . . ?
O3 S2 C31 C36 106.6(2) . . . . ?
C3 C4 C5 C6 -0.2(6) . . . . ?
C3 C8 C7 C6 1.3(5) . . . . ?
C3 C8 C7 C14 -174.9(3) . . . . ?
C3 C8 C9 C10 6.6(5) . . . . ?
S2 C28 C27 C26 170.3(2) . . . . ?
S2 C31 C32 N2 -16.1(4) . . . . ?
S2 C31 C32 C33 165.7(2) . . . . ?
S2 C31 C36 C35 -173.9(2) . . . . ?
C2 C1 N1 C59 157.3(3) . . . . ?
C2 C1 N1 C61 -6.1(5) . . . . ?
C2 C1 C10 S1 163.1(2) . . . . ?
C2 C1 C10 C9 -10.9(5) . . . . ?
C2 C3 C4 C5 -171.9(3) . . . . ?
C2 C3 C8 C7 171.5(3) . . . . ?
C2 C3 C8 C9 -6.9(5) . . . . ?
N2 C29 C28 S2 16.0(4) . . . . ?
N2 C29 C28 C27 -170.7(3) . . . . ?
N2 C29 C30 C25 173.6(3) . . . . ?
N2 C32 C33 C34 -168.5(3) . . . . ?
N2 C70 C71 C72 -174.4(3) . . . . ?
N2 C70 C71 C77 4.6(5) . . . . ?
N2 C70 C75 C74 174.1(2) . . . . ?
N2 C70 C75 C76 -4.2(4) . . . . ?
O2 S1 C10 C1 162.3(2) . . . . ?
O2 S1 C10 C9 -23.6(3) . . . . ?
O2 S1 C58 C57 26.4(3) . . . . ?
O2 S1 C58 C59 -158.5(2) . . . . ?
O4 S2 C28 C29 -158.1(2) . . . . ?
O4 S2 C28 C27 28.4(3) . . . . ?
O4 S2 C31 C32 158.5(2) . . . . ?
O4 S2 C31 C36 -24.5(3) . . . . ?
C4 C3 C2 C1 174.4(3) . . . . ?
C4 C3 C8 C7 -4.8(5) . . . . ?
C4 C3 C8 C9 176.8(3) . . . . ?
O8 C46 C47 C48 -179.6(3) . . . . ?
O8 C46 C47 C52 -1.4(4) . . . . ?
C8 C3 C2 C1 -1.9(5) . . . . ?
C8 C3 C4 C5 4.4(5) . . . . ?
C8 C7 C6 C5 2.9(5) . . . . ?
C8 C7 C6 C11 -173.3(3) . . . . ?
C8 C7 C14 C13 173.1(3) . . . . ?
C8 C9 C10 S1 -171.3(2) . . . . ?
C8 C9 C10 C1 2.4(5) . . . . ?
O7 C45 C46 O8 4.8(4) . . . . ?
O7 C45 C46 C47 -174.4(3) . . . . ?
C7 C8 C9 C10 -171.7(3) . . . . ?
C7 C6 C5 C4 -3.5(5) . . . . ?
C7 C6 C11 C12 -0.1(5) . . . . ?
O6 C16 C17 C18 -168.9(3) . . . . ?
O6 C16 C17 C22 8.0(5) . . . . ?
C6 C7 C14 C13 -3.1(5) . . . . ?
C6 C11 C12 C13 -3.0(5) . . . . ?
C6 C11 C12 C15 172.8(3) . . . . ?
O5 C15 C16 O6 -2.6(5) . . . . ?
O5 C15 C16 C17 179.6(3) . . . . ?
C5 C6 C11 C12 -176.1(3) . . . . ?
C9 C8 C7 C6 179.5(3) . . . . ?
C9 C8 C7 C14 3.4(5) . . . . ?
C10 S1 C58 C57 143.8(2) . . . . ?
C10 S1 C58 C59 -41.1(3) . . . . ?
C10 C1 N1 C59 -19.5(5) . . . . ?
C10 C1 N1 C61 177.1(3) . . . . ?
C10 C1 C2 C3 10.4(5) . . . . ?
C11 C6 C5 C4 172.5(3) . . . . ?
C11 C12 C13 C14 2.9(5) . . . . ?
C11 C12 C13 C18 -176.9(3) . . . . ?
C11 C12 C15 O5 -3.3(5) . . . . ?
C11 C12 C15 C16 179.2(3) . . . . ?
C12 C13 C14 C7 0.1(5) . . . . ?
C12 C13 C18 C17 -1.4(5) . . . . ?
C12 C13 C18 C19 178.3(3) . . . . ?
C12 C15 C16 O6 174.9(3) . . . . ?
C12 C15 C16 C17 -2.8(5) . . . . ?
C13 C12 C15 O5 172.4(3) . . . . ?
C13 C12 C15 C16 -5.1(5) . . . . ?
C14 C7 C6 C5 179.2(3) . . . . ?
C14 C7 C6 C11 3.0(5) . . . . ?
C14 C13 C18 C17 178.8(3) . . . . ?
C14 C13 C18 C19 -1.5(5) . . . . ?
C15 C12 C13 C14 -172.8(3) . . . . ?
C15 C12 C13 C18 7.4(5) . . . . ?
C15 C16 C17 C18 8.8(5) . . . . ?
C15 C16 C17 C22 -174.3(3) . . . . ?
C16 C17 C18 C13 -6.8(5) . . . . ?
C16 C17 C18 C19 173.4(3) . . . . ?
C16 C17 C22 C21 -174.8(3) . . . . ?
C17 C22 C21 C20 1.5(5) . . . . ?
C17 C22 C21 C23 179.9(3) . . . . ?
C19 C20 C21 C22 -3.6(5) . . . . ?
C19 C20 C21 C23 177.9(3) . . . . ?
C19 C20 C26 C25 177.2(3) . . . . ?
C19 C20 C26 C27 -3.3(5) . . . . ?
C18 C13 C14 C7 179.9(3) . . . . ?
C18 C17 C22 C21 2.1(5) . . . . ?
C18 C19 C20 C21 2.3(5) . . . . ?
C18 C19 C20 C26 -174.6(3) . . . . ?
C20 C19 C18 C13 -178.5(3) . . . . ?
C20 C19 C18 C17 1.2(5) . . . . ?
C20 C21 C23 C24 5.8(6) . . . . ?
C22 C17 C18 C13 176.3(3) . . . . ?
C22 C17 C18 C19 -3.4(5) . . . . ?
C22 C21 C23 C24 -172.7(4) . . . . ?
C21 C20 C26 C25 0.3(5) . . . . ?
C21 C20 C26 C27 179.7(3) . . . . ?
C21 C23 C24 C25 -1.5(6) . . . . ?
C24 C25 C26 C20 4.0(5) . . . . ?
C24 C25 C26 C27 -175.5(3) . . . . ?
C24 C25 C30 C29 179.6(3) . . . . ?
C29 N2 C32 C31 -19.0(4) . . . . ?
C29 N2 C32 C33 159.0(3) . . . . ?
C29 N2 C70 C71 91.2(3) . . . . ?
C29 N2 C70 C75 -84.4(3) . . . . ?
C29 C28 C27 C26 -3.0(5) . . . . ?
C28 S2 C31 C32 41.1(2) . . . . ?
C28 S2 C31 C36 -141.9(2) . . . . ?
C28 C29 C30 C25 -4.1(5) . . . . ?
C28 C27 C26 C20 176.6(3) . . . . ?
C28 C27 C26 C25 -4.0(4) . . . . ?
C26 C20 C21 C22 173.5(3) . . . . ?
C26 C20 C21 C23 -5.0(5) . . . . ?
C26 C25 C24 C23 -3.4(5) . . . . ?
C26 C25 C30 C29 -2.7(5) . . . . ?
C30 C25 C24 C23 174.4(3) . . . . ?
C30 C25 C26 C20 -173.8(3) . . . . ?
C30 C25 C26 C27 6.7(5) . . . . ?
C30 C29 C28 S2 -166.2(2) . . . . ?
C30 C29 C28 C27 7.0(4) . . . . ?
C31 S2 C28 C29 -41.2(3) . . . . ?
C31 S2 C28 C27 145.3(2) . . . . ?
C31 C32 C33 C34 9.7(4) . . . . ?
C32 N2 C29 C28 19.2(4) . . . . ?
C32 N2 C29 C30 -158.3(3) . . . . ?
C32 N2 C70 C71 -105.7(3) . . . . ?
C32 N2 C70 C75 78.8(3) . . . . ?
C32 C31 C36 C35 2.9(4) . . . . ?
C32 C33 C34 C35 -0.3(4) . . . . ?
C32 C33 C34 C37 175.9(3) . . . . ?
C33 C34 C35 C36 -8.1(4) . . . . ?
C33 C34 C35 C40 169.4(3) . . . . ?
C33 C34 C37 C38 -171.1(3) . . . . ?
C34 C35 C36 C31 6.8(4) . . . . ?
C34 C35 C40 C39 2.8(4) . . . . ?
C34 C35 C40 C41 -173.5(3) . . . . ?
C34 C37 C38 C39 0.8(5) . . . . ?
C35 C34 C37 C38 5.2(4) . . . . ?
C35 C40 C41 C42 173.3(3) . . . . ?
C36 C31 C32 N2 167.0(3) . . . . ?
C36 C31 C32 C33 -11.2(4) . . . . ?
C36 C35 C40 C39 -179.8(3) . . . . ?
C36 C35 C40 C41 3.8(4) . . . . ?
C37 C34 C35 C36 175.6(3) . . . . ?
C37 C34 C35 C40 -6.9(4) . . . . ?
C37 C38 C39 C40 -5.0(4) . . . . ?
C37 C38 C39 C44 171.7(3) . . . . ?
C38 C39 C40 C35 3.1(4) . . . . ?
C38 C39 C40 C41 179.6(3) . . . . ?
C38 C39 C44 C43 -176.0(3) . . . . ?
C39 C40 C41 C42 -3.1(4) . . . . ?
C40 C35 C36 C31 -170.7(3) . . . . ?
C40 C39 C44 C43 0.7(4) . . . . ?
C40 C41 C42 C43 -0.2(4) . . . . ?
C40 C41 C42 C48 -178.5(2) . . . . ?
C41 C42 C43 C44 3.8(4) . . . . ?
C41 C42 C43 C45 -174.3(3) . . . . ?
C41 C42 C48 C47 177.2(3) . . . . ?
C41 C42 C48 C49 -1.9(4) . . . . ?
C42 C43 C44 C39 -4.1(4) . . . . ?
C42 C43 C45 O7 172.5(3) . . . . ?
C42 C43 C45 C46 -5.0(4) . . . . ?
C42 C48 C49 C50 177.9(3) . . . . ?
C43 C42 C48 C47 -1.1(4) . . . . ?
C43 C42 C48 C49 179.8(3) . . . . ?
C43 C45 C46 O8 -177.6(3) . . . . ?
C43 C45 C46 C47 3.2(4) . . . . ?
C44 C39 C40 C35 -173.7(3) . . . . ?
C44 C39 C40 C41 2.8(4) . . . . ?
C44 C43 C45 O7 -5.7(5) . . . . ?
C44 C43 C45 C46 176.8(3) . . . . ?
C45 C43 C44 C39 174.1(3) . . . . ?
C45 C46 C47 C48 -0.5(4) . . . . ?
C45 C46 C47 C52 177.7(3) . . . . ?
C46 C47 C48 C42 -0.7(4) . . . . ?
C46 C47 C48 C49 178.5(3) . . . . ?
C46 C47 C52 C51 -177.9(3) . . . . ?
C47 C48 C49 C50 -1.2(4) . . . . ?
C48 C42 C43 C44 -177.8(3) . . . . ?
C48 C42 C43 C45 4.0(4) . . . . ?
C48 C47 C52 C51 0.3(4) . . . . ?
C48 C49 C50 C51 1.4(4) . . . . ?
C48 C49 C50 C56 -176.5(3) . . . . ?
C49 C50 C51 C52 -0.6(4) . . . . ?
C49 C50 C51 C53 -179.6(3) . . . . ?
C49 C50 C56 C55 176.8(3) . . . . ?
C49 C50 C56 C57 -1.0(4) . . . . ?
C50 C51 C52 C47 -0.2(4) . . . . ?
C50 C51 C53 C54 2.5(4) . . . . ?
C50 C56 C57 C58 175.5(3) . . . . ?
C51 C50 C56 C55 -1.0(4) . . . . ?
C51 C50 C56 C57 -178.8(3) . . . . ?
C51 C53 C54 C55 -0.5(5) . . . . ?
C52 C47 C48 C42 -178.8(3) . . . . ?
C52 C47 C48 C49 0.4(4) . . . . ?
C52 C51 C53 C54 -176.4(3) . . . . ?
C53 C51 C52 C47 178.7(3) . . . . ?
C53 C54 C55 C56 -2.2(4) . . . . ?
C53 C54 C55 C60 175.5(3) . . . . ?
C54 C55 C56 C50 3.0(4) . . . . ?
C54 C55 C56 C57 -179.2(3) . . . . ?
C54 C55 C60 C59 -177.8(3) . . . . ?
C55 C56 C57 C58 -2.3(4) . . . . ?
C56 C50 C51 C52 177.2(3) . . . . ?
C56 C50 C51 C53 -1.7(4) . . . . ?
C56 C55 C60 C59 -0.1(5) . . . . ?
C56 C57 C58 S1 173.4(2) . . . . ?
C56 C57 C58 C59 -1.4(5) . . . . ?
C57 C58 C59 N1 -173.3(3) . . . . ?
C57 C58 C59 C60 4.3(4) . . . . ?
C58 S1 C10 C1 44.8(3) . . . . ?
C58 S1 C10 C9 -141.1(3) . . . . ?
C58 C59 C60 C55 -3.5(4) . . . . ?
C59 N1 C61 C62 -91.5(4) . . . . ?
C59 N1 C61 C66 87.5(4) . . . . ?
C60 C55 C56 C50 -174.8(3) . . . . ?
C60 C55 C56 C57 3.0(4) . . . . ?
C61 N1 C59 C58 -172.7(3) . . . . ?
C61 N1 C59 C60 9.8(5) . . . . ?
C61 C62 C63 C64 -1.1(6) . . . . ?
C62 C61 C66 C65 -1.0(6) . . . . ?
C62 C61 C66 C67 177.0(4) . . . . ?
C62 C63 C64 C65 2.0(8) . . . . ?
C62 C63 C64 C69 -178.9(5) . . . . ?
C63 C64 C65 C66 -2.3(8) . . . . ?
C64 C65 C66 C61 1.7(6) . . . . ?
C64 C65 C66 C67 -176.3(5) . . . . ?
C66 C61 C62 C63 0.7(5) . . . . ?
C66 C61 C62 C68 178.9(4) . . . . ?
C68 C62 C63 C64 -179.3(5) . . . . ?
C69 C64 C65 C66 178.7(4) . . . . ?
C70 N2 C29 C28 -178.3(3) . . . . ?
C70 N2 C29 C30 4.1(4) . . . . ?
C70 N2 C32 C31 179.0(3) . . . . ?
C70 N2 C32 C33 -2.9(4) . . . . ?
C70 C71 C72 C73 0.1(5) . . . . ?
C71 C70 C75 C74 -1.2(4) . . . . ?
C71 C70 C75 C76 -179.5(3) . . . . ?
C71 C72 C73 C74 -0.8(5) . . . . ?
C71 C72 C73 C78 177.4(3) . . . . ?
C72 C73 C74 C75 0.5(5) . . . . ?
C73 C74 C75 C70 0.4(4) . . . . ?
C73 C74 C75 C76 178.8(3) . . . . ?
C75 C70 C71 C72 0.9(4) . . . . ?
C75 C70 C71 C77 179.9(3) . . . . ?
C77 C71 C72 C73 -178.9(4) . . . . ?
C78 C73 C74 C75 -177.7(3) . . . . ?

loop_
_smtbx_masks_void_nr
_smtbx_masks_void_average_x
_smtbx_masks_void_average_y
_smtbx_masks_void_average_z
_smtbx_masks_void_volume
_smtbx_masks_void_count_electrons
_smtbx_masks_void_content
1 -0.494 -0.020 -0.383 834.2 231.2 '2 CHCl3'
